data_2227892
loop_
_publ_author_name
'O, Wylie W. N.'
'Lough, Alan J.'
'Morris, Robert H.'

_publ_section_title
;
 (\h^5^-Pentamethylcyclopentadienyl)(\h^6^-toluene)ruthenium(II)
 hexafluoridophosphate
;
_journal_coeditor_code PK2266
_journal_issue 10
_journal_name_full 'Acta Crystallographica Section E'
_journal_page_first m1264
_journal_paper_doi 10.1107/S1600536810036299
_journal_volume 66
_journal_year 2010
_chemical_formula_iupac '[Ru (C7 H8) (C10 H15)] P F6'
_chemical_formula_moiety 'C17 H23 Ru +, F6 P -'
_chemical_formula_sum 'C17 H23 F6 P Ru'
_chemical_formula_weight 473.39
_chemical_name_systematic
;
(\h^5^-Pentamethylcyclopentadienyl)(\h^6^-toluene)ruthenium(II)
hexafluoridophosphate
;
_space_group_IT_number 62
_symmetry_cell_setting orthorhombic
_symmetry_space_group_name_Hall '-P 2ac 2n'
_symmetry_space_group_name_H-M 'P n m a'
_atom_sites_solution_hydrogens geom
_atom_sites_solution_primary direct
_atom_sites_solution_secondary difmap
_cell_angle_alpha 90.00
_cell_angle_beta 90.00
_cell_angle_gamma 90.00
_cell_formula_units_Z 4
_cell_length_a 13.9735(4)
_cell_length_b 15.3266(4)
_cell_length_c 8.6576(6)
_cell_measurement_reflns_used 11870
_cell_measurement_temperature 150.0(10)
_cell_measurement_theta_max 27.5
_cell_measurement_theta_min 2.7
_cell_volume 1854.17(15)
_computing_cell_refinement 'DENZO-SMN (Otwinowski & Minor, 1997)'
_computing_data_collection 'COLLECT (Nonius, 2002)'
_computing_data_reduction 'DENZO-SMN (Otwinowski & Minor, 1997)'
_computing_molecular_graphics 'PLATON (Spek, 2009)'
_computing_publication_material 'SHELXTL (Sheldrick, 2008)'
_computing_structure_refinement 'SHELXTL (Sheldrick, 2008)'
_computing_structure_solution 'SIR92 (Altomare <i>et al.</i>, 1994)'
_diffrn_ambient_temperature 150.0(10)
_diffrn_detector_area_resol_mean 9
_diffrn_measured_fraction_theta_full 0.998
_diffrn_measured_fraction_theta_max 0.998
_diffrn_measurement_device_type 'Nonius KappaCCD'
_diffrn_measurement_method '\f scans and \w scans with \k offsets'
_diffrn_radiation_monochromator graphite
_diffrn_radiation_source 'fine-focus sealed tube'
_diffrn_radiation_type MoK\a
_diffrn_radiation_wavelength 0.71073
_diffrn_reflns_av_R_equivalents 0.0618
_diffrn_reflns_av_sigmaI/netI 0.0469
_diffrn_reflns_limit_h_max 18
_diffrn_reflns_limit_h_min -17
_diffrn_reflns_limit_k_max 19
_diffrn_reflns_limit_k_min -15
_diffrn_reflns_limit_l_max 11
_diffrn_reflns_limit_l_min -11
_diffrn_reflns_number 11870
_diffrn_reflns_theta_full 27.51
_diffrn_reflns_theta_max 27.51
_diffrn_reflns_theta_min 2.66
_exptl_absorpt_coefficient_mu 0.986
_exptl_absorpt_correction_T_max 0.863
_exptl_absorpt_correction_T_min 0.711
_exptl_absorpt_correction_type multi-scan
_exptl_absorpt_process_details '(SORTAV; Blessing, 1995)'
_exptl_crystal_colour colourless
_exptl_crystal_density_diffrn 1.696
_exptl_crystal_density_method 'not measured'
_exptl_crystal_description block
_exptl_crystal_F_000 952
_exptl_crystal_size_max 0.22
_exptl_crystal_size_mid 0.15
_exptl_crystal_size_min 0.10
_refine_diff_density_max 2.110
_refine_diff_density_min -2.035
_refine_ls_extinction_method none
_refine_ls_goodness_of_fit_ref 1.070
_refine_ls_hydrogen_treatment constr
_refine_ls_matrix_type full
_refine_ls_number_parameters 128
_refine_ls_number_reflns 2200
_refine_ls_number_restraints 0
_refine_ls_restrained_S_all 1.070
_refine_ls_R_factor_all 0.0743
_refine_ls_R_factor_gt 0.0476
_refine_ls_shift/su_max 0.003
_refine_ls_shift/su_mean 0.000
_refine_ls_structure_factor_coef Fsqd
_refine_ls_weighting_details 'calc w=1/[\s^2^(Fo^2^)+(0.0650P)^2^+3.7819P] where P=(Fo^2^+2Fc^2^)/3'
_refine_ls_weighting_scheme calc
_refine_ls_wR_factor_gt 0.1125
_refine_ls_wR_factor_ref 0.1310
_reflns_number_gt 1611
_reflns_number_total 2200
_reflns_threshold_expression I>2\s(I)
_cod_data_source_file pk2266.cif
_cod_data_source_block I
_cod_database_code 2227892
_cod_database_fobs_code 2227892

loop_
_symmetry_equiv_pos_as_xyz
'x, y, z'
'-x+1/2, -y, z+1/2'
'x+1/2, -y+1/2, -z+1/2'
'-x, y+1/2, -z'
'-x, -y, -z'
'x-1/2, y, -z-1/2'
'-x-1/2, y-1/2, z-1/2'
'x, -y-1/2, z'

loop_
_atom_site_type_symbol
_atom_site_label
_atom_site_fract_x
_atom_site_fract_y
_atom_site_fract_z
_atom_site_U_iso_or_equiv
_atom_site_adp_type
_atom_site_calc_flag
_atom_site_refinement_flags
_atom_site_occupancy
_atom_site_disorder_assembly
_atom_site_disorder_group
Ru Ru1 0.09419(3) 0.2500 0.05036(5) 0.02470(18) Uani d S 1 . .
C C1 -0.0364(4) 0.2500 0.1948(8) 0.0364(15) Uani d S 1 . .
H H1 -0.0414 0.2500 0.3042 0.044 Uiso calc SR 1 . .
C C2 -0.0326(3) 0.1709(3) 0.1144(5) 0.0329(10) Uani d . 1 . .
H H2A -0.0235 0.1153 0.1730 0.040 Uiso calc R 1 . .
C C3 -0.0226(3) 0.1708(3) -0.0472(5) 0.0318(10) Uani d . 1 . .
H H3A -0.0065 0.1147 -0.1005 0.038 Uiso calc R 1 . .
C C4 -0.0174(4) 0.2500 -0.1323(7) 0.0300(13) Uani d S 1 . .
C C5 0.2303(3) 0.2969(3) -0.0428(5) 0.0266(9) Uani d . 1 . .
C C6 0.2204(3) 0.3259(3) 0.1143(5) 0.0266(9) Uani d . 1 . .
C C7 0.2144(4) 0.2500 0.2112(7) 0.0267(13) Uani d S 1 . .
C C8 -0.0027(5) 0.2500 -0.3057(7) 0.0393(16) Uani d S 1 . .
H H8A -0.0634 0.2363 -0.3571 0.059 Uiso calc PR 0.50 . .
H H8B 0.0452 0.2060 -0.3333 0.059 Uiso calc PR 0.50 . .
H H8C 0.0194 0.3077 -0.3389 0.059 Uiso calc PR 0.50 . .
C C9 0.2427(3) 0.3550(3) -0.1801(6) 0.0391(11) Uani d . 1 . .
H H9A 0.3097 0.3733 -0.1875 0.059 Uiso calc R 1 . .
H H9B 0.2018 0.4065 -0.1689 0.059 Uiso calc R 1 . .
H H9C 0.2247 0.3232 -0.2739 0.059 Uiso calc R 1 . .
C C10 0.2220(3) 0.4184(3) 0.1676(6) 0.0405(12) Uani d . 1 . .
H H10A 0.2883 0.4368 0.1846 0.061 Uiso calc R 1 . .
H H10B 0.1860 0.4235 0.2644 0.061 Uiso calc R 1 . .
H H10C 0.1926 0.4557 0.0888 0.061 Uiso calc R 1 . .
C C11 0.2061(4) 0.2500 0.3875(8) 0.0399(16) Uani d S 1 . .
H H11A 0.1816 0.3066 0.4224 0.060 Uiso calc PR 0.50 . .
H H11B 0.2692 0.2397 0.4331 0.060 Uiso calc PR 0.50 . .
H H11C 0.1620 0.2037 0.4200 0.060 Uiso calc PR 0.50 . .
P P1 0.0000 0.5000 0.5000 0.0282(4) Uani d S 1 . .
F F1 -0.09922(18) 0.5503(2) 0.4824(4) 0.0454(7) Uani d . 1 . .
F F2 0.0208(2) 0.51551(18) 0.3204(3) 0.0450(7) Uani d . 1 . .
F F3 -0.0520(2) 0.40978(18) 0.4592(3) 0.0435(7) Uani d . 1 . .

loop_
_atom_site_aniso_label
_atom_site_aniso_U_11
_atom_site_aniso_U_22
_atom_site_aniso_U_33
_atom_site_aniso_U_12
_atom_site_aniso_U_13
_atom_site_aniso_U_23
Ru1 0.0238(3) 0.0249(3) 0.0255(3) 0.000 0.00149(19) 0.000
C1 0.024(3) 0.052(4) 0.033(4) 0.000 0.005(3) 0.000
C2 0.026(2) 0.034(2) 0.039(3) -0.0065(18) -0.0021(19) 0.011(2)
C3 0.028(2) 0.031(2) 0.036(3) -0.0049(18) -0.0049(18) -0.002(2)
C4 0.026(3) 0.038(4) 0.025(3) 0.000 -0.004(2) 0.000
C5 0.023(2) 0.029(2) 0.028(2) -0.0033(17) 0.0042(16) 0.0022(18)
C6 0.0190(19) 0.033(2) 0.028(2) -0.0030(17) 0.0053(16) -0.0073(18)
C7 0.021(3) 0.040(3) 0.019(3) 0.000 -0.001(2) 0.000
C8 0.042(4) 0.052(4) 0.024(3) 0.000 -0.003(3) 0.000
C9 0.041(3) 0.042(3) 0.035(3) -0.001(2) 0.007(2) 0.012(2)
C10 0.037(2) 0.036(3) 0.049(3) -0.005(2) 0.011(2) -0.011(2)
C11 0.025(3) 0.046(4) 0.049(4) 0.000 0.011(3) 0.000
P1 0.0331(8) 0.0276(8) 0.0240(8) 0.0019(6) 0.0018(7) -0.0006(7)
F1 0.0403(16) 0.0456(18) 0.0502(18) 0.0127(12) -0.0027(13) -0.0017(14)
F2 0.0653(18) 0.0425(16) 0.0273(14) -0.0008(14) 0.0050(13) -0.0005(13)
F3 0.0556(18) 0.0311(15) 0.0438(17) -0.0070(13) -0.0045(13) -0.0018(12)

loop_
_atom_type_symbol
_atom_type_description
_atom_type_scat_dispersion_real
_atom_type_scat_dispersion_imag
_atom_type_scat_source
C C 0.0033 0.0016 'International Tables Vol C Tables 4.2.6.8 and 6.1.1.4'
H H 0.0000 0.0000 'International Tables Vol C Tables 4.2.6.8 and 6.1.1.4'
F F 0.0171 0.0103 'International Tables Vol C Tables 4.2.6.8 and 6.1.1.4'
P P 0.1023 0.0942 'International Tables Vol C Tables 4.2.6.8 and 6.1.1.4'
Ru Ru -1.2594 0.8363 'International Tables Vol C Tables 4.2.6.8 and 6.1.1.4'

loop_
_geom_angle_atom_site_label_1
_geom_angle_atom_site_label_2
_geom_angle_atom_site_label_3
_geom_angle_site_symmetry_1
_geom_angle_site_symmetry_3
_geom_angle
_geom_angle_publ_flag
C7 Ru1 C6 . . 38.42(14) ?
C7 Ru1 C6 . 8_565 38.42(14) ?
C6 Ru1 C6 . 8_565 64.3(2) ?
C7 Ru1 C5 . . 64.28(17) ?
C6 Ru1 C5 . . 38.40(15) ?
C6 Ru1 C5 8_565 . 64.29(15) ?
C7 Ru1 C5 . 8_565 64.28(17) ?
C6 Ru1 C5 . 8_565 64.29(15) ?
C6 Ru1 C5 8_565 8_565 38.40(15) ?
C5 Ru1 C5 . 8_565 38.4(2) ?
C7 Ru1 C3 . . 144.60(13) ?
C6 Ru1 C3 . . 171.56(16) ?
C6 Ru1 C3 8_565 . 113.71(17) ?
C5 Ru1 C3 . . 133.16(16) ?
C5 Ru1 C3 8_565 . 108.77(17) ?
C7 Ru1 C3 . 8_565 144.60(13) ?
C6 Ru1 C3 . 8_565 113.71(17) ?
C6 Ru1 C3 8_565 8_565 171.56(16) ?
C5 Ru1 C3 . 8_565 108.77(17) ?
C5 Ru1 C3 8_565 8_565 133.16(16) ?
C3 Ru1 C3 . 8_565 66.9(2) ?
C7 Ru1 C1 . . 105.9(2) ?
C6 Ru1 C1 . . 121.52(17) ?
C6 Ru1 C1 8_565 . 121.52(17) ?
C5 Ru1 C1 . . 157.77(14) ?
C5 Ru1 C1 8_565 . 157.77(14) ?
C3 Ru1 C1 . . 66.77(19) ?
C3 Ru1 C1 8_565 . 66.77(19) ?
C7 Ru1 C2 . . 117.11(16) ?
C6 Ru1 C2 . . 150.82(17) ?
C6 Ru1 C2 8_565 . 106.93(16) ?
C5 Ru1 C2 . . 165.19(17) ?
C5 Ru1 C2 8_565 . 127.41(17) ?
C3 Ru1 C2 . . 37.09(17) ?
C3 Ru1 C2 8_565 . 78.75(17) ?
C1 Ru1 C2 . . 36.81(14) ?
C7 Ru1 C2 . 8_565 117.11(16) ?
C6 Ru1 C2 . 8_565 106.93(16) ?
C6 Ru1 C2 8_565 8_565 150.82(17) ?
C5 Ru1 C2 . 8_565 127.41(17) ?
C5 Ru1 C2 8_565 8_565 165.19(17) ?
C3 Ru1 C2 . 8_565 78.75(17) ?
C3 Ru1 C2 8_565 8_565 37.09(17) ?
C1 Ru1 C2 . 8_565 36.81(14) ?
C2 Ru1 C2 . 8_565 66.3(2) ?
C7 Ru1 C4 . . 174.3(2) ?
C6 Ru1 C4 . . 138.37(15) ?
C6 Ru1 C4 8_565 . 138.37(15) ?
C5 Ru1 C4 . . 110.35(18) ?
C5 Ru1 C4 8_565 . 110.35(18) ?
C3 Ru1 C4 . . 37.51(13) ?
C3 Ru1 C4 8_565 . 37.51(13) ?
C1 Ru1 C4 . . 79.8(2) ?
C2 Ru1 C4 . . 67.48(17) ?
C2 Ru1 C4 8_565 . 67.48(17) ?
C2 C1 C2 . 8_565 120.1(6) ?
C2 C1 Ru1 . . 71.8(3) ?
C2 C1 Ru1 8_565 . 71.8(3) ?
C2 C1 H1 . . 119.9 ?
C2 C1 H1 8_565 . 119.9 ?
Ru1 C1 H1 . . 128.7 ?
C1 C2 C3 . . 120.1(4) ?
C1 C2 Ru1 . . 71.4(3) ?
C3 C2 Ru1 . . 70.9(2) ?
C1 C2 H2A . . 119.4 ?
C3 C2 H2A . . 119.4 ?
Ru1 C2 H2A . . 119.4 ?
C2 C3 C4 . . 121.2(4) ?
C2 C3 Ru1 . . 72.0(2) ?
C4 C3 Ru1 . . 71.9(3) ?
C2 C3 H3A . . 118.9 ?
C4 C3 H3A . . 118.9 ?
Ru1 C3 H3A . . 118.9 ?
C3 C4 C3 8_565 . 117.3(6) ?
C3 C4 C8 8_565 . 121.3(3) ?
C3 C4 C8 . . 121.3(3) ?
C3 C4 Ru1 8_565 . 70.6(3) ?
C3 C4 Ru1 . . 70.6(3) ?
C8 C4 Ru1 . . 127.7(4) ?
C6 C5 C5 . 8_565 108.0(2) ?
C6 C5 C9 . . 125.4(4) ?
C5 C5 C9 8_565 . 126.5(3) ?
C6 C5 Ru1 . . 70.7(2) ?
C5 C5 Ru1 8_565 . 70.81(11) ?
C9 C5 Ru1 . . 126.1(3) ?
C5 C6 C7 . . 107.9(4) ?
C5 C6 C10 . . 125.8(4) ?
C7 C6 C10 . . 126.2(4) ?
C5 C6 Ru1 . . 70.9(2) ?
C7 C6 Ru1 . . 70.7(3) ?
C10 C6 Ru1 . . 126.6(3) ?
C6 C7 C6 8_565 . 108.1(5) ?
C6 C7 C11 8_565 . 125.9(2) ?
C6 C7 C11 . . 125.9(2) ?
C6 C7 Ru1 8_565 . 70.9(3) ?
C6 C7 Ru1 . . 70.9(3) ?
C11 C7 Ru1 . . 125.3(4) ?
C4 C8 H8A . . 109.5 ?
C4 C8 H8B . . 109.5 ?
H8A C8 H8B . . 109.5 ?
C4 C8 H8C . . 109.5 ?
H8A C8 H8C . . 109.5 ?
H8B C8 H8C . . 109.5 ?
C5 C9 H9A . . 109.5 ?
C5 C9 H9B . . 109.5 ?
H9A C9 H9B . . 109.5 ?
C5 C9 H9C . . 109.5 ?
H9A C9 H9C . . 109.5 ?
H9B C9 H9C . . 109.5 ?
C6 C10 H10A . . 109.5 ?
C6 C10 H10B . . 109.5 ?
H10A C10 H10B . . 109.5 ?
C6 C10 H10C . . 109.5 ?
H10A C10 H10C . . 109.5 ?
H10B C10 H10C . . 109.5 ?
C7 C11 H11A . . 109.5 ?
C7 C11 H11B . . 109.5 ?
H11A C11 H11B . . 109.5 ?
C7 C11 H11C . . 109.5 ?
H11A C11 H11C . . 109.5 ?
H11B C11 H11C . . 109.5 ?
F1 P1 F1 5_566 . 180.0000(10) ?
F1 P1 F2 5_566 5_566 89.60(15) ?
F1 P1 F2 . 5_566 90.40(15) ?
F1 P1 F2 5_566 . 90.40(15) ?
F1 P1 F2 . . 89.60(15) ?
F2 P1 F2 5_566 . 180.0000(10) ?
F1 P1 F3 5_566 5_566 90.12(16) ?
F1 P1 F3 . 5_566 89.88(16) ?
F2 P1 F3 5_566 5_566 89.79(14) ?
F2 P1 F3 . 5_566 90.21(14) ?
F1 P1 F3 5_566 . 89.88(16) ?
F1 P1 F3 . . 90.12(16) ?
F2 P1 F3 5_566 . 90.21(14) ?
F2 P1 F3 . . 89.79(14) ?
F3 P1 F3 5_566 . 180.0 ?

loop_
_geom_bond_atom_site_label_1
_geom_bond_atom_site_label_2
_geom_bond_site_symmetry_2
_geom_bond_distance
_geom_bond_publ_flag
Ru1 C7 . 2.181(5) ?
Ru1 C6 . 2.184(4) ?
Ru1 C6 8_565 2.184(4) ?
Ru1 C5 . 2.187(4) ?
Ru1 C5 8_565 2.187(4) ?
Ru1 C3 . 2.203(4) ?
Ru1 C3 8_565 2.203(4) ?
Ru1 C1 . 2.211(6) ?
Ru1 C2 . 2.217(4) ?
Ru1 C2 8_565 2.217(4) ?
Ru1 C4 . 2.220(6) ?
C1 C2 . 1.398(6) ?
C1 C2 8_565 1.398(6) ?
C1 H1 . 0.9500 ?
C2 C3 . 1.406(6) ?
C2 H2A . 1.0000 ?
C3 C4 . 1.422(6) ?
C3 H3A . 1.0000 ?
C4 C3 8_565 1.422(6) ?
C4 C8 . 1.515(9) ?
C5 C6 . 1.437(6) ?
C5 C5 8_565 1.437(9) ?
C5 C9 . 1.495(6) ?
C6 C7 . 1.436(5) ?
C6 C10 . 1.491(6) ?
C7 C6 8_565 1.436(5) ?
C7 C11 . 1.531(9) ?
C8 H8A . 0.9800 ?
C8 H8B . 0.9800 ?
C8 H8C . 0.9800 ?
C9 H9A . 0.9800 ?
C9 H9B . 0.9800 ?
C9 H9C . 0.9800 ?
C10 H10A . 0.9800 ?
C10 H10B . 0.9800 ?
C10 H10C . 0.9800 ?
C11 H11A . 0.9800 ?
C11 H11B . 0.9800 ?
C11 H11C . 0.9800 ?
P1 F1 5_566 1.594(3) ?
P1 F1 . 1.594(3) ?
P1 F2 5_566 1.599(3) ?
P1 F2 . 1.599(3) ?
P1 F3 5_566 1.601(3) ?
P1 F3 . 1.601(3) ?

loop_
_geom_hbond_atom_site_label_D
_geom_hbond_atom_site_label_H
_geom_hbond_atom_site_label_A
_geom_hbond_site_symmetry_A
_geom_hbond_distance_DH
_geom_hbond_distance_HA
_geom_hbond_distance_DA
_geom_hbond_angle_DHA
C2 H2A F2 8_565 1.00 2.46 3.450(4) 173
C2 H2A F3 8_565 1.00 2.54 3.243(5) 127
C3 H3A F2 4_545 1.00 2.44 3.356(5) 151
C8 H8C F3 1_554 0.98 2.55 3.258(5) 129
C10 H10B F1 5_566 0.98 2.54 3.515(6) 175
